data_4037686
loop_
_publ_author_name
'Bolte, Benoit'
'Bryan, Christopher S.'
'Sharp, Phillip P.'
'Sayyahi, Soheil'
'Rihouey, Charly'
'Kendrick, Amy'
'Lan, Ping'
'Banwell, Martin G.'
'Jackson, Colin J.'
'Fraser, Nicholas J.'
'Willis, Anthony C.'
'Ward, James S.'

_publ_section_title
;
 Total Syntheses of the 3H-Pyrrolo[2,3-c]quinolone-containing Alkaloids
 Marinoquinolines A-F, K and Aplidiopsamine A Using a Palladium-catalysed
 Ullmann Cross-coupling/Reductive Cyclization Pathway.
;
_journal_name_full 'The Journal of organic chemistry'
_journal_paper_doi 10.1021/acs.joc.9b02725
_journal_year 2019
_chemical_compound_source local
_chemical_formula_moiety 'C18 H14 N2'
_chemical_formula_sum 'C18 H14 N2'
_chemical_formula_weight 258.32
_space_group_IT_number 14
_space_group_name_Hall '-P 2yn'
_space_group_name_H-M_alt 'P 1 21/n 1'
_symmetry_cell_setting monoclinic
_symmetry_space_group_name_H-M 'P 1 21/n 1'
_atom_sites_solution_hydrogens difmap
_atom_sites_solution_primary direct
_audit_creation_date 13-03-28
_audit_creation_method CRYSTALS_ver_14.40
_audit_update_record
;
2013-03-28 - Report on C18 H14 N2 
             by Anthony C. Willis
             for   Chris Bryan and Martin Banwell

2013-03-28 - passes checkcif tests with no warnings  
;
_cell_angle_alpha 90
_cell_angle_beta 107.4595(7)
_cell_angle_gamma 90
_cell_formula_units_Z 12
_cell_length_a 14.0236(2)
_cell_length_b 15.8376(2)
_cell_length_c 19.3464(2)
_cell_measurement_reflns_used 46320
_cell_measurement_temperature 200
_cell_measurement_theta_max 27.5
_cell_measurement_theta_min 2.6
_cell_volume 4098.88(9)
_computing_cell_refinement 'DENZO/SCALEPACK (Otwinowski & Minor, 1997)'
_computing_data_collection 'COLLECT (Nonius, 2001).'
_computing_data_reduction 'DENZO/SCALEPACK (Otwinowski & Minor, 1997)'
_computing_molecular_graphics
; 
ORTEP-II (Johnson 1976) in teXsan (MSC, 1992-1997)
;
_computing_publication_material 'CRYSTALS (Betteridge et al., 2003)'
_computing_structure_refinement 'CRYSTALS (Betteridge et al., 2003)'
_computing_structure_solution 'SIR92 (Altomare et al., 1994)'
_diffrn_ambient_temperature 200
_diffrn_measured_fraction_theta_full 0.999
_diffrn_measured_fraction_theta_max 0.999
_diffrn_measurement_device Area
_diffrn_measurement_device_type 'Nonius KappaCCD'
_diffrn_measurement_method ' \f and \w scans with CCD '
_diffrn_radiation_monochromator graphite
_diffrn_radiation_type 'Mo K\a'
_diffrn_radiation_wavelength 0.71073
_diffrn_reflns_av_R_equivalents 0.058
_diffrn_reflns_limit_h_max 18
_diffrn_reflns_limit_h_min -18
_diffrn_reflns_limit_k_max 20
_diffrn_reflns_limit_k_min -20
_diffrn_reflns_limit_l_max 23
_diffrn_reflns_limit_l_min -25
_diffrn_reflns_number 9397
_diffrn_reflns_theta_full 27.477
_diffrn_reflns_theta_max 27.477
_diffrn_reflns_theta_min 2.555
_diffrn_standards_number 0
_exptl_absorpt_coefficient_mu 0.075
_exptl_absorpt_correction_T_max 0.983
_exptl_absorpt_correction_T_min 0.869
_exptl_absorpt_correction_type multi-scan
_exptl_absorpt_process_details 'DENZO/SCALEPACK (Otwinowski & Minor, 1997)'
_exptl_crystal_colour colourless
_exptl_crystal_density_diffrn 1.256
_exptl_crystal_density_method 'not measured'
_exptl_crystal_description block
_exptl_crystal_F_000 1632
_exptl_crystal_size_max 0.430
_exptl_crystal_size_mid 0.280
_exptl_crystal_size_min 0.230
_refine_diff_density_max 0.21
_refine_diff_density_min -0.24
_refine_ls_extinction_method None
_refine_ls_goodness_of_fit_ref 0.9720
_refine_ls_hydrogen_treatment refxyz
_refine_ls_matrix_type full
_refine_ls_number_parameters 667
_refine_ls_number_reflns 9397
_refine_ls_number_restraints 0
_refine_ls_R_factor_all 0.0519
_refine_ls_R_factor_gt 0.0381
_refine_ls_shift/su_max 0.0017194
_refine_ls_shift/su_mean 0.0001821
_refine_ls_structure_factor_coef Fsqd
_refine_ls_weighting_details
;
 Method= Modified Sheldrick 
 w=1/[\s^2^(F^2^) + ( 0.05P)^2^ + 0.92P] 
 ,where P=(max(Fo^2^,0) + 2Fc^2^)/3 
;
_refine_ls_weighting_scheme calc
_refine_ls_wR_factor_all 0.0960
_refine_ls_wR_factor_gt 0.0883
_refine_ls_wR_factor_ref 0.0960
_reflns_limit_h_max 17
_reflns_limit_h_min -18
_reflns_limit_k_max 20
_reflns_limit_k_min 0
_reflns_limit_l_max 25
_reflns_limit_l_min 0
_reflns_number_gt 7461
_reflns_number_total 9397
_reflns_threshold_expression I>2.0\s(I)
_oxford_diffrn_Wilson_B_factor 3.33
_oxford_diffrn_Wilson_scale 2.51
_oxford_refine_ls_r_factor_ref 0.0519
_oxford_refine_ls_scale 0.6288(8)
_oxford_reflns_number_all 9397
_oxford_reflns_threshold_expression_ref I>-10.0\s(I)
_oxford_structure_analysis_title 'ban1317 At 11:42 on 28/ 3'
_cod_data_source_file jo9b02725_si_003.cif
_cod_data_source_block ban1317
_cod_original_sg_symbol_H-M 'P 1 21/n 1 '
_cod_database_code 4037686

loop_
_symmetry_equiv_pos_as_xyz
x,y,z
-x,-y,-z
-x+1/2,y+1/2,-z+1/2
x+1/2,-y+1/2,z+1/2

loop_
_atom_site_label
_atom_site_type_symbol
_atom_site_fract_x
_atom_site_fract_y
_atom_site_fract_z
_atom_site_U_iso_or_equiv
_atom_site_occupancy
_atom_site_adp_type
N1 N 0.13128(7) 0.68929(6) 0.81951(5) 0.0352 1.0000 Uani
C2 C 0.11363(8) 0.61550(7) 0.85271(6) 0.0340 1.0000 Uani
C3 C 0.02207(9) 0.60778(8) 0.86836(6) 0.0397 1.0000 Uani
C4 C 0.00048(9) 0.53669(8) 0.90141(6) 0.0444 1.0000 Uani
C5 C 0.06864(10) 0.46992(8) 0.91936(6) 0.0449 1.0000 Uani
C6 C 0.15787(9) 0.47520(8) 0.90438(6) 0.0409 1.0000 Uani
C7 C 0.18303(8) 0.54773(7) 0.87133(6) 0.0345 1.0000 Uani
C8 C 0.27344(8) 0.55725(7) 0.85279(6) 0.0355 1.0000 Uani
C9 C 0.35956(9) 0.50694(8) 0.85990(7) 0.0454 1.0000 Uani
C10 C 0.41815(10) 0.55035(9) 0.82722(8) 0.0491 1.0000 Uani
N11 N 0.37501(7) 0.62564(7) 0.80123(6) 0.0430 1.0000 Uani
C12 C 0.28555(8) 0.63070(7) 0.81620(6) 0.0350 1.0000 Uani
C13 C 0.21467(8) 0.69669(7) 0.80157(6) 0.0349 1.0000 Uani
C14 C 0.23246(9) 0.77762(8) 0.76635(7) 0.0396 1.0000 Uani
C15 C 0.30870(8) 0.83715(7) 0.81452(6) 0.0374 1.0000 Uani
C16 C 0.35254(10) 0.82526(8) 0.88817(7) 0.0467 1.0000 Uani
C17 C 0.42220(11) 0.88267(9) 0.92826(8) 0.0573 1.0000 Uani
C18 C 0.44903(11) 0.95226(9) 0.89558(9) 0.0606 1.0000 Uani
C19 C 0.40508(11) 0.96528(9) 0.82275(9) 0.0612 1.0000 Uani
C20 C 0.33616(10) 0.90821(8) 0.78271(8) 0.0507 1.0000 Uani
N21 N 0.41787(7) 0.71028(6) 0.68445(5) 0.0406 1.0000 Uani
C22 C 0.36558(8) 0.67993(7) 0.61630(6) 0.0399 1.0000 Uani
C23 C 0.27828(10) 0.63193(9) 0.60949(8) 0.0506 1.0000 Uani
C24 C 0.22416(10) 0.60047(9) 0.54333(8) 0.0550 1.0000 Uani
C25 C 0.25404(10) 0.61536(9) 0.48153(8) 0.0514 1.0000 Uani
C26 C 0.33815(10) 0.66145(8) 0.48664(7) 0.0445 1.0000 Uani
C27 C 0.39627(8) 0.69439(7) 0.55387(6) 0.0368 1.0000 Uani
C28 C 0.48618(8) 0.74121(7) 0.56428(6) 0.0359 1.0000 Uani
C29 C 0.54249(10) 0.76784(8) 0.51864(7) 0.0442 1.0000 Uani
C30 C 0.62205(10) 0.81219(9) 0.56104(7) 0.0472 1.0000 Uani
N31 N 0.61949(7) 0.81463(6) 0.63112(6) 0.0404 1.0000 Uani
C32 C 0.53599(8) 0.77082(7) 0.63411(6) 0.0350 1.0000 Uani
C33 C 0.50038(8) 0.75457(7) 0.69350(6) 0.0358 1.0000 Uani
C34 C 0.55406(10) 0.78506(8) 0.76893(6) 0.0404 1.0000 Uani
C35 C 0.61336(8) 0.71780(7) 0.81901(6) 0.0353 1.0000 Uani
C36 C 0.67065(11) 0.65944(9) 0.79576(7) 0.0529 1.0000 Uani
C37 C 0.72817(12) 0.60104(11) 0.84349(8) 0.0632 1.0000 Uani
C38 C 0.72939(11) 0.59971(9) 0.91481(7) 0.0544 1.0000 Uani
C39 C 0.67255(10) 0.65707(10) 0.93844(7) 0.0538 1.0000 Uani
C40 C 0.61475(9) 0.71537(9) 0.89080(6) 0.0452 1.0000 Uani
N41 N 0.77988(7) 0.89115(6) 0.75408(5) 0.0347 1.0000 Uani
C42 C 0.77025(8) 0.95933(6) 0.79696(6) 0.0335 1.0000 Uani
C43 C 0.67457(9) 0.99545(7) 0.78414(7) 0.0396 1.0000 Uani
C44 C 0.66010(10) 1.06258(8) 0.82487(7) 0.0446 1.0000 Uani
C45 C 0.74043(10) 1.09715(7) 0.87925(7) 0.0443 1.0000 Uani
C46 C 0.83444(10) 1.06427(7) 0.89223(6) 0.0399 1.0000 Uani
C47 C 0.85153(8) 0.99452(7) 0.85185(6) 0.0340 1.0000 Uani
C48 C 0.94633(8) 0.95464(7) 0.86406(6) 0.0351 1.0000 Uani
C49 C 1.04328(9) 0.96698(8) 0.91316(7) 0.0445 1.0000 Uani
C50 C 1.10197(10) 0.90435(8) 0.89960(7) 0.0483 1.0000 Uani
N51 N 1.04784(7) 0.85368(7) 0.84434(6) 0.0416 1.0000 Uani
C52 C 0.95147(8) 0.88419(7) 0.82183(6) 0.0346 1.0000 Uani
C53 C 0.86833(8) 0.85466(7) 0.76620(6) 0.0339 1.0000 Uani
C54 C 0.87932(9) 0.78258(7) 0.71831(6) 0.0387 1.0000 Uani
C55 C 0.91311(8) 0.80916(7) 0.65383(6) 0.0374 1.0000 Uani
C56 C 0.87476(10) 0.88085(8) 0.61329(7) 0.0452 1.0000 Uani
C57 C 0.89987(11) 0.90094(10) 0.55114(7) 0.0538 1.0000 Uani
C58 C 0.96491(11) 0.85030(10) 0.52885(8) 0.0572 1.0000 Uani
C59 C 1.00672(11) 0.78083(10) 0.56987(8) 0.0567 1.0000 Uani
C60 C 0.98087(9) 0.75982(8) 0.63180(7) 0.0466 1.0000 Uani
H111 H 0.3935(10) 0.6607(9) 0.7679(8) 0.0542 1.0000 Uiso
H311 H 0.6677(10) 0.8398(9) 0.6700(8) 0.0490 1.0000 Uiso
H511 H 1.0714(10) 0.8029(9) 0.8296(8) 0.0526 1.0000 Uiso
H31 H -0.0251(10) 0.6552(9) 0.8561(7) 0.0483 1.0000 Uiso
H41 H -0.0634(11) 0.5331(9) 0.9131(7) 0.0544 1.0000 Uiso
H51 H 0.0534(10) 0.4202(9) 0.9434(8) 0.0535 1.0000 Uiso
H61 H 0.2057(10) 0.4284(9) 0.9157(7) 0.0487 1.0000 Uiso
H91 H 0.3733(10) 0.4513(9) 0.8824(8) 0.0547 1.0000 Uiso
H101 H 0.4812(11) 0.5344(9) 0.8198(8) 0.0585 1.0000 Uiso
H141 H 0.1670(10) 0.8078(8) 0.7478(7) 0.0461 1.0000 Uiso
H142 H 0.2538(10) 0.7643(8) 0.7224(7) 0.0485 1.0000 Uiso
H161 H 0.3328(10) 0.7759(9) 0.9120(8) 0.0563 1.0000 Uiso
H171 H 0.4525(12) 0.8721(10) 0.9804(9) 0.0693 1.0000 Uiso
H181 H 0.4992(12) 0.9929(11) 0.9232(9) 0.0726 1.0000 Uiso
H191 H 0.4244(12) 1.0150(11) 0.7981(9) 0.0739 1.0000 Uiso
H201 H 0.3058(11) 0.9164(9) 0.7303(9) 0.0613 1.0000 Uiso
H231 H 0.2582(11) 0.6196(9) 0.6539(8) 0.0598 1.0000 Uiso
H241 H 0.1638(12) 0.5677(10) 0.5385(8) 0.0655 1.0000 Uiso
H251 H 0.2138(11) 0.5904(10) 0.4351(8) 0.0612 1.0000 Uiso
H261 H 0.3595(10) 0.6742(9) 0.4434(8) 0.0524 1.0000 Uiso
H291 H 0.5290(10) 0.7556(9) 0.4668(8) 0.0518 1.0000 Uiso
H301 H 0.6745(11) 0.8405(9) 0.5472(8) 0.0573 1.0000 Uiso
H341 H 0.5995(10) 0.8314(9) 0.7651(7) 0.0487 1.0000 Uiso
H342 H 0.5054(10) 0.8098(9) 0.7905(7) 0.0488 1.0000 Uiso
H361 H 0.6688(11) 0.6588(10) 0.7450(9) 0.0628 1.0000 Uiso
H371 H 0.7701(13) 0.5617(11) 0.8265(9) 0.0778 1.0000 Uiso
H381 H 0.7710(11) 0.5577(10) 0.9478(8) 0.0655 1.0000 Uiso
H391 H 0.6735(11) 0.6575(10) 0.9901(9) 0.0649 1.0000 Uiso
H401 H 0.5746(10) 0.7566(9) 0.9084(8) 0.0557 1.0000 Uiso
H431 H 0.6177(10) 0.9722(8) 0.7442(7) 0.0463 1.0000 Uiso
H441 H 0.5919(10) 1.0881(9) 0.8154(7) 0.0524 1.0000 Uiso
H451 H 0.7304(10) 1.1458(9) 0.9088(8) 0.0527 1.0000 Uiso
H461 H 0.8907(10) 1.0878(8) 0.9305(7) 0.0469 1.0000 Uiso
H491 H 1.0639(10) 1.0109(9) 0.9495(8) 0.0528 1.0000 Uiso
H501 H 1.1740(11) 0.8926(9) 0.9222(8) 0.0579 1.0000 Uiso
H541 H 0.9285(10) 0.7409(8) 0.7477(7) 0.0446 1.0000 Uiso
H542 H 0.8144(10) 0.7529(8) 0.7011(7) 0.0458 1.0000 Uiso
H561 H 0.8289(10) 0.9180(9) 0.6295(7) 0.0538 1.0000 Uiso
H571 H 0.8689(11) 0.9545(10) 0.5236(8) 0.0640 1.0000 Uiso
H581 H 0.9806(12) 0.8668(10) 0.4839(9) 0.0696 1.0000 Uiso
H591 H 1.0549(12) 0.7455(10) 0.5564(8) 0.0686 1.0000 Uiso
H601 H 1.0101(10) 0.7110(10) 0.6610(8) 0.0552 1.0000 Uiso

loop_
_atom_site_aniso_label
_atom_site_aniso_U_11
_atom_site_aniso_U_22
_atom_site_aniso_U_33
_atom_site_aniso_U_23
_atom_site_aniso_U_13
_atom_site_aniso_U_12
N1 0.0377(5) 0.0327(5) 0.0351(5) 0.0013(4) 0.0109(4) 0.0008(4)
C2 0.0392(6) 0.0326(5) 0.0292(5) -0.0022(4) 0.0090(4) -0.0019(4)
C3 0.0398(6) 0.0432(6) 0.0363(6) -0.0009(5) 0.0118(5) -0.0003(5)
C4 0.0434(6) 0.0526(7) 0.0386(6) -0.0017(5) 0.0145(5) -0.0097(6)
C5 0.0538(7) 0.0434(7) 0.0363(6) 0.0040(5) 0.0116(5) -0.0122(6)
C6 0.0493(7) 0.0354(6) 0.0351(6) 0.0033(5) 0.0084(5) -0.0025(5)
C7 0.0393(6) 0.0331(5) 0.0291(5) -0.0014(4) 0.0071(4) -0.0022(4)
C8 0.0383(6) 0.0332(5) 0.0329(5) -0.0001(4) 0.0076(4) 0.0006(4)
C9 0.0430(6) 0.0388(6) 0.0519(7) 0.0054(6) 0.0105(5) 0.0078(5)
C10 0.0386(6) 0.0498(7) 0.0597(8) 0.0016(6) 0.0162(6) 0.0097(5)
N11 0.0385(5) 0.0456(6) 0.0475(6) 0.0057(5) 0.0171(4) 0.0032(4)
C12 0.0349(5) 0.0364(6) 0.0334(5) -0.0001(4) 0.0099(4) 0.0006(4)
C13 0.0373(6) 0.0342(5) 0.0324(5) 0.0011(4) 0.0094(4) -0.0006(4)
C14 0.0407(6) 0.0386(6) 0.0391(6) 0.0081(5) 0.0115(5) 0.0014(5)
C15 0.0355(6) 0.0336(6) 0.0448(6) 0.0056(5) 0.0143(5) 0.0051(4)
C16 0.0523(7) 0.0406(7) 0.0455(7) 0.0048(5) 0.0119(6) 0.0016(6)
C17 0.0607(8) 0.0494(8) 0.0531(8) -0.0024(6) 0.0039(7) 0.0032(6)
C18 0.0529(8) 0.0415(7) 0.0795(11) -0.0066(7) 0.0082(7) -0.0032(6)
C19 0.0583(8) 0.0419(7) 0.0807(11) 0.0106(7) 0.0166(8) -0.0074(6)
C20 0.0524(7) 0.0414(7) 0.0562(8) 0.0123(6) 0.0131(6) -0.0006(6)
N21 0.0422(5) 0.0435(5) 0.0375(5) -0.0024(4) 0.0141(4) -0.0029(4)
C22 0.0388(6) 0.0405(6) 0.0398(6) -0.0023(5) 0.0110(5) 0.0006(5)
C23 0.0450(7) 0.0554(8) 0.0530(8) -0.0063(6) 0.0171(6) -0.0072(6)
C24 0.0418(7) 0.0559(8) 0.0640(9) -0.0118(7) 0.0106(6) -0.0086(6)
C25 0.0464(7) 0.0516(8) 0.0482(7) -0.0118(6) 0.0017(6) 0.0010(6)
C26 0.0485(7) 0.0427(7) 0.0390(6) -0.0038(5) 0.0079(5) 0.0046(5)
C27 0.0388(6) 0.0339(6) 0.0355(6) -0.0007(4) 0.0078(5) 0.0048(4)
C28 0.0410(6) 0.0325(5) 0.0338(5) 0.0024(4) 0.0103(5) 0.0058(5)
C29 0.0525(7) 0.0460(7) 0.0360(6) 0.0021(5) 0.0160(5) 0.0013(6)
C30 0.0494(7) 0.0508(7) 0.0461(7) 0.0046(6) 0.0212(6) -0.0024(6)
N31 0.0383(5) 0.0427(5) 0.0399(5) 0.0008(4) 0.0112(4) -0.0032(4)
C32 0.0361(5) 0.0328(5) 0.0357(6) 0.0026(4) 0.0102(4) 0.0030(4)
C33 0.0389(6) 0.0337(5) 0.0343(5) 0.0000(4) 0.0102(4) 0.0027(5)
C34 0.0465(6) 0.0389(6) 0.0354(6) -0.0040(5) 0.0115(5) -0.0009(5)
C35 0.0328(5) 0.0394(6) 0.0335(5) -0.0044(5) 0.0099(4) -0.0045(4)
C36 0.0608(8) 0.0654(9) 0.0334(6) -0.0032(6) 0.0156(6) 0.0176(7)
C37 0.0705(9) 0.0716(10) 0.0440(7) -0.0063(7) 0.0119(7) 0.0313(8)
C38 0.0584(8) 0.0566(8) 0.0419(7) 0.0011(6) 0.0056(6) 0.0135(7)
C39 0.0564(8) 0.0707(9) 0.0341(6) 0.0042(6) 0.0134(6) 0.0109(7)
C40 0.0459(7) 0.0568(8) 0.0354(6) -0.0031(5) 0.0158(5) 0.0085(6)
N41 0.0383(5) 0.0319(5) 0.0340(5) -0.0013(4) 0.0110(4) -0.0011(4)
C42 0.0396(6) 0.0291(5) 0.0333(5) 0.0025(4) 0.0130(4) -0.0004(4)
C43 0.0406(6) 0.0338(6) 0.0441(6) 0.0051(5) 0.0123(5) 0.0016(5)
C44 0.0469(7) 0.0349(6) 0.0546(7) 0.0061(5) 0.0195(6) 0.0083(5)
C45 0.0600(8) 0.0305(6) 0.0468(7) 0.0007(5) 0.0227(6) 0.0071(5)
C46 0.0514(7) 0.0320(6) 0.0366(6) -0.0014(5) 0.0139(5) -0.0004(5)
C47 0.0426(6) 0.0291(5) 0.0322(5) 0.0014(4) 0.0139(4) -0.0006(4)
C48 0.0394(6) 0.0323(5) 0.0337(5) -0.0009(4) 0.0112(4) -0.0020(4)
C49 0.0435(7) 0.0420(7) 0.0436(7) -0.0070(5) 0.0063(5) -0.0030(5)
C50 0.0384(6) 0.0493(7) 0.0523(7) -0.0052(6) 0.0063(6) -0.0001(5)
N51 0.0381(5) 0.0394(5) 0.0462(6) -0.0037(4) 0.0109(4) 0.0032(4)
C52 0.0363(6) 0.0329(5) 0.0355(5) 0.0005(4) 0.0120(4) 0.0006(4)
C53 0.0399(6) 0.0304(5) 0.0328(5) 0.0003(4) 0.0131(4) -0.0016(4)
C54 0.0442(6) 0.0330(6) 0.0392(6) -0.0042(5) 0.0130(5) -0.0004(5)
C55 0.0364(6) 0.0394(6) 0.0354(6) -0.0104(5) 0.0092(4) -0.0058(5)
C56 0.0449(7) 0.0488(7) 0.0432(7) -0.0001(5) 0.0153(5) 0.0008(6)
C57 0.0537(8) 0.0641(9) 0.0431(7) 0.0033(6) 0.0140(6) -0.0058(7)
C58 0.0608(8) 0.0712(10) 0.0443(7) -0.0120(7) 0.0227(7) -0.0188(7)
C59 0.0555(8) 0.0617(9) 0.0614(9) -0.0234(7) 0.0306(7) -0.0102(7)
C60 0.0458(7) 0.0433(7) 0.0521(7) -0.0134(6) 0.0167(6) -0.0041(5)

loop_
_atom_type_symbol
_atom_type_scat_dispersion_real
_atom_type_scat_dispersion_imag
_atom_type_scat_Cromer_Mann_a1
_atom_type_scat_Cromer_Mann_b1
_atom_type_scat_Cromer_Mann_a2
_atom_type_scat_Cromer_Mann_b2
_atom_type_scat_Cromer_Mann_a3
_atom_type_scat_Cromer_Mann_b3
_atom_type_scat_Cromer_Mann_a4
_atom_type_scat_Cromer_Mann_b4
_atom_type_scat_Cromer_Mann_c
_atom_type_scat_source
C 0.0033 0.0016 2.3100 20.8439 1.0200 10.2075 1.5886 0.5687 0.8650 51.6512 0.2156 'International Tables Vol C 4.2.6.8 and 6.1.1.4'
H 0.0000 0.0000 0.4930 10.5109 0.3229 26.1257 0.1402 3.1424 0.0408 57.7998 0.0030 'International Tables Vol C 4.2.6.8 and 6.1.1.4'
N 0.0061 0.0033 12.2126 0.0057 3.1322 9.8933 2.0125 28.9975 1.1663 0.5826 -11.5290 'International Tables Vol C 4.2.6.8 and 6.1.1.4'

loop_
_geom_angle_atom_site_label_1
_geom_angle_atom_site_label_2
_geom_angle_atom_site_label_3
_geom_angle
_geom_angle_publ_flag
C2 N1 C13 119.33(9) yes
N1 C2 C3 118.13(10) yes
N1 C2 C7 123.26(10) yes
C3 C2 C7 118.60(10) yes
C2 C3 C4 120.89(12) yes
C2 C3 H31 118.2(8) no
C4 C3 H31 120.8(8) no
C3 C4 C5 120.42(11) yes
C3 C4 H41 119.7(8) no
C5 C4 H41 119.9(8) no
C4 C5 C6 120.10(11) yes
C4 C5 H51 120.0(8) no
C6 C5 H51 119.9(8) no
C5 C6 C7 120.98(12) yes
C5 C6 H61 121.0(8) no
C7 C6 H61 118.1(8) no
C2 C7 C6 119.00(10) yes
C2 C7 C8 116.72(10) yes
C6 C7 C8 124.25(10) yes
C7 C8 C9 135.38(11) yes
C7 C8 C12 117.89(10) yes
C9 C8 C12 106.68(10) yes
C8 C9 C10 106.61(11) yes
C8 C9 H91 126.8(8) no
C10 C9 H91 126.6(8) no
C9 C10 N11 110.46(11) yes
C9 C10 H101 129.7(9) no
N11 C10 H101 119.8(9) no
C10 N11 C12 107.81(10) yes
C10 N11 H111 125.7(8) no
C12 N11 H111 124.5(8) no
C8 C12 N11 108.42(10) yes
C8 C12 C13 122.17(10) yes
N11 C12 C13 129.38(10) yes
C12 C13 N1 120.49(10) yes
C12 C13 C14 121.23(10) yes
N1 C13 C14 118.28(10) yes
C13 C14 C15 115.63(10) yes
C13 C14 H141 108.1(7) no
C15 C14 H141 108.9(7) no
C13 C14 H142 109.6(8) no
C15 C14 H142 108.4(7) no
H141 C14 H142 105.7(10) no
C14 C15 C16 124.11(11) yes
C14 C15 C20 117.94(11) yes
C16 C15 C20 117.95(12) yes
C15 C16 C17 120.42(13) yes
C15 C16 H161 119.1(8) no
C17 C16 H161 120.4(8) no
C16 C17 C18 120.71(14) yes
C16 C17 H171 118.5(9) no
C18 C17 H171 120.8(9) no
C17 C18 C19 119.37(14) yes
C17 C18 H181 121.5(10) no
C19 C18 H181 119.1(10) no
C18 C19 C20 120.07(14) yes
C18 C19 H191 120.3(9) no
C20 C19 H191 119.6(9) no
C15 C20 C19 121.47(13) yes
C15 C20 H201 118.2(9) no
C19 C20 H201 120.4(9) no
C22 N21 C33 120.17(10) yes
N21 C22 C23 118.09(11) yes
N21 C22 C27 122.99(10) yes
C23 C22 C27 118.92(11) yes
C22 C23 C24 120.26(13) yes
C22 C23 H231 119.0(8) no
C24 C23 H231 120.7(8) no
C23 C24 C25 120.82(13) yes
C23 C24 H241 120.4(9) no
C25 C24 H241 118.8(9) no
C24 C25 C26 120.10(12) yes
C24 C25 H251 118.2(9) no
C26 C25 H251 121.7(9) no
C25 C26 C27 120.79(12) yes
C25 C26 H261 121.4(8) no
C27 C26 H261 117.8(8) no
C22 C27 C26 119.12(11) yes
C22 C27 C28 116.49(10) yes
C26 C27 C28 124.39(11) yes
C27 C28 C29 134.72(11) yes
C27 C28 C32 118.32(10) yes
C29 C28 C32 106.96(10) yes
C28 C29 C30 106.69(11) yes
C28 C29 H291 127.3(8) no
C30 C29 H291 126.0(8) no
C29 C30 N31 110.53(11) yes
C29 C30 H301 128.8(9) no
N31 C30 H301 120.7(9) no
C30 N31 C32 107.64(10) yes
C30 N31 H311 125.5(8) no
C32 N31 H311 126.8(8) no
C28 C32 N31 108.19(10) yes
C28 C32 C33 121.95(10) yes
N31 C32 C33 129.87(10) yes
C32 C33 N21 120.06(10) yes
C32 C33 C34 122.39(10) yes
N21 C33 C34 117.54(10) yes
C33 C34 C35 114.47(10) yes
C33 C34 H341 108.1(8) no
C35 C34 H341 109.1(8) no
C33 C34 H342 109.3(8) no
C35 C34 H342 109.1(8) no
H341 C34 H342 106.3(11) no
C34 C35 C36 121.58(11) yes
C34 C35 C40 120.18(10) yes
C36 C35 C40 118.19(11) yes
C35 C36 C37 120.56(12) yes
C35 C36 H361 119.4(9) no
C37 C36 H361 120.0(9) no
C36 C37 C38 120.64(13) yes
C36 C37 H371 119.4(10) no
C38 C37 H371 119.9(10) no
C37 C38 C39 119.33(13) yes
C37 C38 H381 119.3(9) no
C39 C38 H381 121.4(9) no
C38 C39 C40 120.16(12) yes
C38 C39 H391 120.3(9) no
C40 C39 H391 119.6(9) no
C35 C40 C39 121.11(12) yes
C35 C40 H401 119.3(8) no
C39 C40 H401 119.6(8) no
C42 N41 C53 119.08(9) yes
N41 C42 C43 117.83(10) yes
N41 C42 C47 123.43(10) yes
C43 C42 C47 118.73(10) yes
C42 C43 C44 120.62(11) yes
C42 C43 H431 118.8(7) no
C44 C43 H431 120.5(7) no
C43 C44 C45 120.59(11) yes
C43 C44 H441 120.3(8) no
C45 C44 H441 119.1(8) no
C44 C45 C46 120.14(11) yes
C44 C45 H451 120.9(8) no
C46 C45 H451 119.0(8) no
C45 C46 C47 120.61(11) yes
C45 C46 H461 120.4(8) no
C47 C46 H461 118.9(8) no
C42 C47 C46 119.29(10) yes
C42 C47 C48 116.73(9) yes
C46 C47 C48 123.95(10) yes
C47 C48 C49 135.08(10) yes
C47 C48 C52 117.76(10) yes
C49 C48 C52 107.11(10) yes
C48 C49 C50 106.46(11) yes
C48 C49 H491 127.0(8) no
C50 C49 H491 126.5(8) no
C49 C50 N51 110.56(11) yes
C49 C50 H501 130.2(8) no
N51 C50 H501 119.2(8) no
C50 N51 C52 107.62(10) yes
C50 N51 H511 124.8(8) no
C52 N51 H511 127.0(8) no
C48 C52 N51 108.25(10) yes
C48 C52 C53 122.40(10) yes
N51 C52 C53 129.35(10) yes
C52 C53 N41 120.48(10) yes
C52 C53 C54 120.49(10) yes
N41 C53 C54 119.01(10) yes
C53 C54 C55 114.15(9) yes
C53 C54 H541 109.3(7) no
C55 C54 H541 108.5(7) no
C53 C54 H542 108.2(8) no
C55 C54 H542 109.8(8) no
H541 C54 H542 106.6(10) no
C54 C55 C56 121.66(10) yes
C54 C55 C60 120.34(11) yes
C56 C55 C60 117.95(11) yes
C55 C56 C57 121.29(13) yes
C55 C56 H561 118.9(8) no
C57 C56 H561 119.8(8) no
C56 C57 C58 120.13(14) yes
C56 C57 H571 117.5(8) no
C58 C57 H571 122.4(8) no
C57 C58 C59 119.41(13) yes
C57 C58 H581 117.5(9) no
C59 C58 H581 123.0(9) no
C58 C59 C60 120.66(13) yes
C58 C59 H591 121.0(9) no
C60 C59 H591 118.4(9) no
C55 C60 C59 120.49(13) yes
C55 C60 H601 118.4(8) no
C59 C60 H601 121.1(8) no

loop_
_geom_bond_atom_site_label_1
_geom_bond_atom_site_label_2
_geom_bond_distance
_geom_bond_publ_flag
N1 C2 1.3911(14) yes
N1 C13 1.3212(14) yes
C2 C3 1.4101(16) yes
C2 C7 1.4208(15) yes
C3 C4 1.3726(17) yes
C3 H31 0.983(14) no
C4 C5 1.3977(19) yes
C4 H41 0.989(14) no
C5 C6 1.3692(18) yes
C5 H51 0.971(15) no
C6 C7 1.4100(16) yes
C6 H61 0.980(14) no
C7 C8 1.4253(15) yes
C8 C9 1.4186(16) yes
C8 C12 1.3984(15) yes
C9 C10 1.3635(19) yes
C9 H91 0.976(15) no
C10 N11 1.3632(16) yes
C10 H101 0.970(15) no
N11 C12 1.3720(14) yes
N11 H111 0.945(15) no
C12 C13 1.4112(15) yes
C13 C14 1.5071(15) yes
C14 C15 1.5174(17) yes
C14 H141 1.001(13) no
C14 H142 1.006(14) no
C15 C16 1.3850(17) yes
C15 C20 1.3913(17) yes
C16 C17 1.3884(19) yes
C16 H161 0.988(15) no
C17 C18 1.378(2) yes
C17 H171 0.984(17) no
C18 C19 1.374(2) yes
C18 H181 0.985(17) no
C19 C20 1.379(2) yes
C19 H191 0.998(17) no
C20 H201 0.984(15) no
N21 C22 1.3882(15) yes
N21 C33 1.3190(14) yes
C22 C23 1.4133(17) yes
C22 C27 1.4171(16) yes
C23 C24 1.3709(19) yes
C23 H231 1.001(15) no
C24 C25 1.400(2) yes
C24 H241 0.973(16) no
C25 C26 1.3653(19) yes
C25 H251 0.988(15) no
C26 C27 1.4115(16) yes
C26 H261 0.991(14) no
C27 C28 1.4240(16) yes
C28 C29 1.4142(16) yes
C28 C32 1.4023(15) yes
C29 C30 1.3645(18) yes
C29 H291 0.983(14) no
C30 N31 1.3674(16) yes
C30 H301 0.965(15) no
N31 C32 1.3772(14) yes
N31 H311 0.936(14) no
C32 C33 1.4072(15) yes
C33 C34 1.5068(16) yes
C34 C35 1.5103(16) yes
C34 H341 0.989(14) no
C34 H342 0.982(14) no
C35 C36 1.3853(17) yes
C35 C40 1.3838(16) yes
C36 C37 1.383(2) yes
C36 H361 0.974(16) no
C37 C38 1.375(2) yes
C37 H371 0.979(18) no
C38 C39 1.374(2) yes
C38 H381 0.984(16) no
C39 C40 1.3823(19) yes
C39 H391 0.995(16) no
C40 H401 0.986(15) no
N41 C42 1.3927(14) yes
N41 C53 1.3240(14) yes
C42 C43 1.4105(16) yes
C42 C47 1.4181(15) yes
C43 C44 1.3740(17) yes
C43 H431 0.999(13) no
C44 C45 1.4016(19) yes
C44 H441 1.003(14) no
C45 C46 1.3688(18) yes
C45 H451 0.994(14) no
C46 C47 1.4143(15) yes
C46 H461 0.979(13) no
C47 C48 1.4262(15) yes
C48 C49 1.4192(16) yes
C48 C52 1.3974(15) yes
C49 C50 1.3637(18) yes
C49 H491 0.970(15) no
C50 N51 1.3699(16) yes
C50 H501 0.990(15) no
N51 C52 1.3771(14) yes
N51 H511 0.945(15) no
C52 C53 1.4083(15) yes
C53 C54 1.5071(15) yes
C54 C55 1.5206(16) yes
C54 H541 0.999(13) no
C54 H542 0.989(13) no
C55 C56 1.3930(17) yes
C55 C60 1.3921(17) yes
C56 C57 1.3875(18) yes
C56 H561 0.990(14) no
C57 C58 1.377(2) yes
C57 H571 1.027(16) no
C58 C59 1.380(2) yes
C58 H581 0.993(17) no
C59 C60 1.392(2) yes
C59 H591 0.971(16) no
C60 H601 0.973(15) no

loop_
_geom_contact_atom_site_label_1
_geom_contact_atom_site_label_2
_geom_contact_distance
_geom_contact_site_symmetry_2
_geom_contact_publ_flag
N1 N51 2.952(2) 1_455 no
N11 N21 2.842(2) . no
N11 C23 3.548(2) . no
N11 C35 3.568(2) . no
N11 C40 3.582(2) . no
N21 C14 3.589(2) . no
N31 N41 2.996(1) . no
N31 C5 3.524(2) 3_556 no
N31 C54 3.562(2) . no
N51 C14 3.574(2) 1_655 no
C3 C29 3.452(2) 4_465 no
C5 C32 3.501(2) 3_546 no
C6 C38 3.581(2) 2_667 no
C8 C20 3.520(2) 3_546 no
C25 C40 3.468(2) 4_464 no
C30 C56 3.552(2) . no
C37 C42 3.529(2) 3_646 no
C37 C43 3.574(2) 3_646 no
C44 C54 3.587(2) 3_656 no

loop_
_geom_hbond_atom_site_label_D
_geom_hbond_atom_site_label_H
_geom_hbond_atom_site_label_A
_geom_hbond_site_symmetry_A
_geom_hbond_angle_DHA
_geom_hbond_distance_DH
_geom_hbond_distance_HA
_geom_hbond_distance_DA
_geom_hbond_publ_flag
N11 H111 N21 . 166.2(13) 0.945(15) 1.915(15) 2.8420(18) yes
N31 H311 N41 . 176.7(12) 0.936(15) 2.061(15) 2.9960(18) yes
N51 H511 N1 1_655 168.6(12) 0.945(15) 2.020(15) 2.9521(18) yes

loop_
_geom_torsion_atom_site_label_1
_geom_torsion_atom_site_label_2
_geom_torsion_atom_site_label_3
_geom_torsion_atom_site_label_4
_geom_torsion
_geom_torsion_publ_flag
N1 C2 C3 C4 -179.7(1) no
N1 C2 C7 C6 -179.5(1) no
N1 C2 C7 C8 -1.4(2) no
N1 C13 C12 N11 179.1(1) no
N1 C13 C12 C8 -3.0(2) no
N1 C13 C14 C15 105.0(1) no
N11 C10 C9 C8 1.2(1) no
N11 C12 C8 C7 -177.68(9) no
N11 C12 C8 C9 0.2(1) no
N11 C12 C13 C14 -1.9(2) no
N21 C22 C23 C24 -179.9(1) no
N21 C22 C27 C26 -179.7(1) no
N21 C22 C27 C28 1.1(2) no
N21 C33 C32 N31 -179.7(1) no
N21 C33 C32 C28 0.0(2) no
N21 C33 C34 C35 76.4(1) no
N31 C30 C29 C28 0.4(1) no
N31 C32 C28 C27 -179.4(1) no
N31 C32 C28 C29 0.5(1) no
N31 C32 C33 C34 -0.6(2) no
N41 C42 C43 C44 179.7(1) no
N41 C42 C47 C46 179.5(1) no
N41 C42 C47 C48 -2.3(2) no
N41 C53 C52 N51 177.8(1) no
N41 C53 C52 C48 -3.1(2) no
N41 C53 C54 C55 93.0(1) no
N51 C50 C49 C48 0.5(2) no
N51 C52 C48 C47 -177.5(1) no
N51 C52 C48 C49 0.4(1) no
N51 C52 C53 C54 -3.9(2) no
C2 N1 C13 C12 -0.3(2) no
C2 N1 C13 C14 -179.39(9) no
C2 C3 C4 C5 -0.8(2) no
C2 C7 C6 C5 -0.8(2) no
C2 C7 C8 C9 -178.9(1) no
C2 C7 C8 C12 -1.8(1) no
C3 C2 N1 C13 -177.2(1) no
C3 C2 C7 C6 0.3(2) no
C3 C2 C7 C8 178.4(1) no
C3 C4 C5 C6 0.3(2) no
C4 C3 C2 C7 0.5(2) no
C4 C5 C6 C7 0.5(2) no
C5 C6 C7 C8 -178.7(1) no
C6 C7 C8 C9 -1.0(2) no
C6 C7 C8 C12 176.2(1) no
C7 C2 N1 C13 2.6(2) no
C7 C8 C9 C10 176.5(1) no
C7 C8 C12 C13 4.0(2) no
C8 C12 N11 C10 0.5(1) no
C8 C12 C13 C14 176.0(1) no
C9 C8 C12 C13 -178.1(1) no
C9 C10 N11 C12 -1.1(1) no
C10 N11 C12 C13 178.6(1) no
C10 C9 C8 C12 -0.8(1) no
C12 C13 C14 C15 -74.1(2) no
C13 C14 C15 C16 -7.1(2) no
C13 C14 C15 C20 173.0(1) no
C14 C15 C16 C17 179.6(1) no
C14 C15 C20 C19 -179.9(1) no
C15 C16 C17 C18 -0.1(2) no
C15 C20 C19 C18 0.6(2) no
C16 C15 C20 C19 0.2(2) no
C16 C17 C18 C19 0.9(2) no
C17 C16 C15 C20 -0.5(2) no
C17 C18 C19 C20 -1.2(2) no
C22 N21 C33 C32 -0.3(2) no
C22 N21 C33 C34 -179.5(1) no
C22 C23 C24 C25 -0.1(2) no
C22 C27 C26 C25 -0.8(2) no
C22 C27 C28 C29 178.9(1) no
C22 C27 C28 C32 -1.4(2) no
C23 C22 N21 C33 179.2(1) no
C23 C22 C27 C26 0.8(2) no
C23 C22 C27 C28 -178.4(1) no
C23 C24 C25 C26 0.2(2) no
C24 C23 C22 C27 -0.4(2) no
C24 C25 C26 C27 0.2(2) no
C25 C26 C27 C28 178.4(1) no
C26 C27 C28 C29 -0.3(2) no
C26 C27 C28 C32 179.5(1) no
C27 C22 N21 C33 -0.3(2) no
C27 C28 C29 C30 179.3(1) no
C27 C28 C32 C33 0.9(2) no
C28 C32 N31 C30 -0.2(1) no
C28 C32 C33 C34 179.1(1) no
C29 C28 C32 C33 -179.3(1) no
C29 C30 N31 C32 -0.1(1) no
C30 N31 C32 C33 179.5(1) no
C30 C29 C28 C32 -0.5(1) no
C32 C33 C34 C35 -102.7(1) no
C33 C34 C35 C36 42.1(2) no
C33 C34 C35 C40 -140.5(1) no
C34 C35 C36 C37 176.8(1) no
C34 C35 C40 C39 -176.7(1) no
C35 C36 C37 C38 0.1(2) no
C35 C40 C39 C38 -0.5(2) no
C36 C35 C40 C39 0.8(2) no
C36 C37 C38 C39 0.1(2) no
C37 C36 C35 C40 -0.6(2) no
C37 C38 C39 C40 0.1(2) no
C42 N41 C53 C52 0.2(2) no
C42 N41 C53 C54 -178.2(1) no
C42 C43 C44 C45 0.9(2) no
C42 C47 C46 C45 0.7(2) no
C42 C47 C48 C49 -177.8(1) no
C42 C47 C48 C52 -0.6(2) no
C43 C42 N41 C53 -178.3(1) no
C43 C42 C47 C46 0.3(2) no
C43 C42 C47 C48 178.5(1) no
C43 C44 C45 C46 0.1(2) no
C44 C43 C42 C47 -1.1(2) no
C44 C45 C46 C47 -0.9(2) no
C45 C46 C47 C48 -177.4(1) no
C46 C47 C48 C49 0.4(2) no
C46 C47 C48 C52 177.6(1) no
C47 C42 N41 C53 2.5(2) no
C47 C48 C49 C50 176.8(1) no
C47 C48 C52 C53 3.2(2) no
C48 C52 N51 C50 -0.1(1) no
C48 C52 C53 C54 175.3(1) no
C49 C48 C52 C53 -178.9(1) no
C49 C50 N51 C52 -0.3(2) no
C50 N51 C52 C53 179.1(1) no
C50 C49 C48 C52 -0.6(2) no
C52 C53 C54 C55 -85.4(1) no
C53 C54 C55 C56 -41.8(1) no
C53 C54 C55 C60 141.0(1) no
C54 C55 C56 C57 -174.8(1) no
C54 C55 C60 C59 175.6(1) no
C55 C56 C57 C58 -0.9(2) no
C55 C60 C59 C58 -0.7(2) no
C56 C55 C60 C59 -1.8(2) no
C56 C57 C58 C59 -1.7(2) no
C57 C56 C55 C60 2.6(2) no
C57 C58 C59 C60 2.4(2) no
